data_7714201
loop_
_publ_author_name
'Duffin, Rebekah N.'
'Andrews, Philip Craig'

_publ_section_title
;
 Structure-activity effects in the anti-leishmanial activity of di-alkyl
 gallium quinolin-8-olates
;
_journal_name_full 'Dalton Transactions'
_journal_paper_doi 10.1039/D3DT02542J
_journal_year 2023
_chemical_formula_moiety '1(C17 H24 Ga N O)'
_chemical_formula_sum 'C17 H24 Ga N O'
_chemical_formula_weight 328.09
_chemical_name_systematic 'Di-t-butylgallium 8-hydroxyquinolinolate'
_space_group_crystal_system orthorhombic
_space_group_IT_number 61
_space_group_name_Hall '-P 2ac 2ab'
_space_group_name_H-M_alt 'P b c a'
_atom_sites_solution_hydrogens geom
_atom_sites_solution_primary dual
_audit_creation_date 2023-09-22
_audit_creation_method
;
Olex2 1.5
(compiled 2022.04.07 svn.rca3783a0 for OlexSys, GUI svn.r6498)
;
_audit_update_record
;
2023-09-27 deposited with the CCDC.	2023-10-03 downloaded from the CCDC.
;
_cell_angle_alpha 90
_cell_angle_beta 90
_cell_angle_gamma 90
_cell_formula_units_Z 16
_cell_length_a 15.9380(3)
_cell_length_b 16.7591(2)
_cell_length_c 25.8720(3)
_cell_measurement_reflns_used 14053
_cell_measurement_temperature 123(2)
_cell_measurement_theta_max 78.3690
_cell_measurement_theta_min 4.1290
_cell_volume 6910.58(17)
_computing_cell_refinement 'CrysAlisPro 1.171.41.113a (Rigaku OD, 2021)'
_computing_data_collection 'CrysAlisPro 1.171.41.113a (Rigaku OD, 2021)'
_computing_data_reduction 'CrysAlisPro 1.171.41.113a (Rigaku OD, 2021)'
_computing_molecular_graphics 'Olex2 1.5 (Dolomanov et al., 2009)'
_computing_publication_material 'Olex2 1.5 (Dolomanov et al., 2009)'
_computing_structure_refinement 'XL  (Sheldrick, 2008)'
_computing_structure_solution 'XT  (Sheldrick, 2015)'
_diffrn_ambient_temperature 123.15
_diffrn_measured_fraction_theta_full 0.999
_diffrn_measured_fraction_theta_max 0.979
_diffrn_measurement_device_type 'XtaLAB Synergy, Dualflex, HyPix'
_diffrn_measurement_method '\w scans'
_diffrn_radiation_type CuK\a
_diffrn_radiation_wavelength 1.54184
_diffrn_reflns_av_R_equivalents 0.0551
_diffrn_reflns_av_unetI/netI 0.0382
_diffrn_reflns_Laue_measured_fraction_full 0.999
_diffrn_reflns_Laue_measured_fraction_max 0.979
_diffrn_reflns_limit_h_max 19
_diffrn_reflns_limit_h_min -20
_diffrn_reflns_limit_k_max 19
_diffrn_reflns_limit_k_min -21
_diffrn_reflns_limit_l_max 27
_diffrn_reflns_limit_l_min -32
_diffrn_reflns_number 35676
_diffrn_reflns_point_group_measured_fraction_full 0.999
_diffrn_reflns_point_group_measured_fraction_max 0.979
_diffrn_reflns_theta_full 67.684
_diffrn_reflns_theta_max 80.270
_diffrn_reflns_theta_min 3.417
_diffrn_source 'micro-focus sealed X-ray tube'
_exptl_absorpt_coefficient_mu 2.133
_exptl_absorpt_correction_T_max 1.00000
_exptl_absorpt_correction_T_min 0.51747
_exptl_crystal_density_diffrn 1.261
_exptl_crystal_description plate
_exptl_crystal_F_000 2752
_exptl_crystal_size_max 0.15
_exptl_crystal_size_mid 0.11
_exptl_crystal_size_min 0.09
_refine_diff_density_max 0.571
_refine_diff_density_min -0.405
_refine_diff_density_rms 0.056
_refine_ls_extinction_method none
_refine_ls_goodness_of_fit_ref 1.032
_refine_ls_hydrogen_treatment constr
_refine_ls_matrix_type full
_refine_ls_number_parameters 534
_refine_ls_number_reflns 7410
_refine_ls_number_restraints 84
_refine_ls_restrained_S_all 1.076
_refine_ls_R_factor_all 0.0657
_refine_ls_R_factor_gt 0.0523
_refine_ls_shift/su_max 0.001
_refine_ls_shift/su_mean 0.000
_refine_ls_structure_factor_coef Fsqd
_refine_ls_weighting_details 'w=1/[\s^2^(Fo^2^)+(0.0630P)^2^+5.4714P] where P=(Fo^2^+2Fc^2^)/3'
_refine_ls_weighting_scheme calc
_refine_ls_wR_factor_gt 0.1347
_refine_ls_wR_factor_ref 0.1448
_reflns_Friedel_coverage 0.000
_reflns_number_gt 5766
_reflns_number_total 7410
_reflns_threshold_expression 'I > 2\s(I)'
_cod_data_source_file d3dt02542j2.cif
_cod_data_source_block GatBu28Qc_7
_cod_database_code 7714201
_shelx_shelxl_version_number 2018/3
_shelx_space_group_comment
;
The symmetry employed for this shelxl refinement is uniquely defined
by the following loop, which should always be used as a source of
symmetry information in preference to the above space-group names.
They are only intended as comments.
;
_olex2_refinement_description
;
1. Fixed Uiso
 At 1.2 times of:
  All C(H) groups
 At 1.5 times of:
  All C(H,H,H) groups
2. Restrained distances
 C10'-C11'
 1.54 with sigma of 0.02
 C10'-C12'
 1.54 with sigma of 0.02
 C10'-C13'
 1.55 with sigma of 0.02
 C10-C11
 1.54 with sigma of 0.02
 C10-C12
 1.54 with sigma of 0.02
 C10-C13
 1.55 with sigma of 0.02
 C14-C15
 1.54 with sigma of 0.02
 C14-C16
 1.54 with sigma of 0.02
 C14-C17
 1.55 with sigma of 0.02
 C14'-C15'
 1.54 with sigma of 0.02
 C14'-C16'
 1.54 with sigma of 0.02
 C14'-C17'
 1.55 with sigma of 0.02
 C27'-C28'
 1.54 with sigma of 0.02
 C27'-C29'
 1.54 with sigma of 0.02
 C27'-C30'
 1.54 with sigma of 0.02
 C31'-C32'
 1.54 with sigma of 0.02
 C31'-C33'
 1.54 with sigma of 0.02
 C31'-C34'
 1.55 with sigma of 0.02
 C15-C17
 2.5 with sigma of 0.02
 Ga1-C10 \\sim Ga1'-C10'
 with sigma of 0.02
 Ga1-C14 \\sim Ga1'-C14'
 with sigma of 0.02
 Ga2-C31 \\sim Ga2'-C31'
 with sigma of 0.02
 Ga2-C27 \\sim Ga2'-C27'
 with sigma of 0.02
 Ga2-O2 \\sim Ga2'-O2'
 with sigma of 0.02
 C25-O2 \\sim C25-O2'
 with sigma of 0.02
3. Uiso/Uaniso restraints and constraints
Uanis(O2') \\sim Ueq, Uanis(C10') \\sim Ueq, Uanis(C11') \\sim Ueq, Uanis(C12')
\\sim Ueq, Uanis(C14') \\sim Ueq, Uanis(C16') \\sim Ueq, Uanis(C17') \\sim Ueq,
Uanis(C15) \\sim Ueq, Uanis(C16) \\sim Ueq, Uanis(C17) \\sim Ueq: with sigma of
0.01 and sigma for terminal atoms of 0.02
4. Others
 Sof(Ga1')=Sof(C10')=Sof(C11')=Sof(H11d)=Sof(H11e)=Sof(H11f)=Sof(C12')=
 Sof(H12d)=Sof(H12e)=Sof(H12f)=Sof(C13')=Sof(H13d)=Sof(H13e)=Sof(H13f)=
 Sof(C14')=Sof(C15')=Sof(H15d)=Sof(H15e)=Sof(H15f)=Sof(C16')=Sof(H16d)=
 Sof(H16e)=Sof(H16f)=Sof(C17')=Sof(H17d)=Sof(H17e)=Sof(H17f)=1-FVAR(1)
 Sof(Ga1)=Sof(C10)=Sof(C11)=Sof(H11a)=Sof(H11b)=Sof(H11c)=Sof(C12)=Sof(H12a)=
 Sof(H12b)=Sof(H12c)=Sof(C13)=Sof(H13a)=Sof(H13b)=Sof(H13c)=Sof(C14)=Sof(C15)=
 Sof(H15a)=Sof(H15b)=Sof(H15c)=Sof(C16)=Sof(H16a)=Sof(H16b)=Sof(H16c)=Sof(C17)=
 Sof(H17a)=Sof(H17b)=Sof(H17c)=FVAR(1)
 Sof(Ga2')=Sof(O2)=Sof(C27')=Sof(C28')=Sof(H28d)=Sof(H28e)=Sof(H28f)=Sof(C29')=
 Sof(H29d)=Sof(H29e)=Sof(H29f)=Sof(C30')=Sof(H30d)=Sof(H30e)=Sof(H30f)=
 Sof(C31')=Sof(C32')=Sof(H32d)=Sof(H32e)=Sof(H32f)=Sof(C33')=Sof(H33d)=
 Sof(H33e)=Sof(H33f)=Sof(C34')=Sof(H34d)=Sof(H34e)=Sof(H34f)=1-FVAR(2)
 Sof(Ga2)=Sof(O2')=Sof(C27)=Sof(C28)=Sof(H28a)=Sof(H28b)=Sof(H28c)=Sof(C29)=
 Sof(H29a)=Sof(H29b)=Sof(H29c)=Sof(C30)=Sof(H30a)=Sof(H30b)=Sof(H30c)=Sof(C31)=
 Sof(C32)=Sof(H32a)=Sof(H32b)=Sof(H32c)=Sof(C33)=Sof(H33a)=Sof(H33b)=Sof(H33c)=
 Sof(C34)=Sof(H34a)=Sof(H34b)=Sof(H34c)=FVAR(2)
5.a Me refined with riding coordinates:
 C11(H11a,H11b,H11c), C11'(H11e,H11d,H11f), C12(H12a,H12b,H12c), C12'(H12e,
 H12f,H12d), C13(H13a,H13b,H13c), C13'(H13e,H13d,H13f), C15(H15c,H15a,H15b),
 C15'(H15d,H15e,H15f), C16(H16b,H16a,H16c), C16'(H16e,H16f,H16d), C17(H17a,H17b,
 H17c), C17'(H17d,H17f,H17e), C28(H28b,H28a,H28c), C28'(H28d,H28e,H28f),
 C29(H29a,H29b,H29c), C29'(H29d,H29e,H29f), C30(H30a,H30b,H30c), C30'(H30d,H30e,
 H30f), C32(H32a,H32b,H32c), C32'(H32d,H32f,H32e), C33(H33a,H33b,H33c),
 C33'(H33d,H33e,H33f), C34(H34a,H34b,H34c), C34'(H34d,H34e,H34f)
5.b Aromatic/amide H refined with riding coordinates:
 C1(H1), C2(H2), C3(H3), C5(H5), C6(H6), C7(H7), C18(H18), C19(H19), C20(H20),
 C22(H22), C23(H23), C24(H24)
;
_olex2_submission_special_instructions 'No special instructions were received'

loop_
_space_group_symop_operation_xyz
'x, y, z'
'-x+1/2, -y, z+1/2'
'x+1/2, -y+1/2, -z'
'-x, y+1/2, -z+1/2'
'-x, -y, -z'
'x-1/2, y, -z-1/2'
'-x-1/2, y-1/2, z'
'x, -y-1/2, z-1/2'

loop_
_atom_site_label
_atom_site_type_symbol
_atom_site_fract_x
_atom_site_fract_y
_atom_site_fract_z
_atom_site_U_iso_or_equiv
_atom_site_adp_type
_atom_site_occupancy
_atom_site_site_symmetry_order
_atom_site_calc_flag
_atom_site_refinement_flags_posn
_atom_site_refinement_flags_adp
_atom_site_refinement_flags_occupancy
_atom_site_disorder_assembly
_atom_site_disorder_group
Ga1 Ga 0.7135(3) 0.1769(3) 0.6714(2) 0.0458(5) Uani 0.419(7) 1 d D . P A 1
Ga1' Ga 0.6921(3) 0.1855(2) 0.66728(15) 0.0568(6) Uani 0.581(7) 1 d D . P A 2
Ga2 Ga 0.7396(4) 0.50801(16) 0.93489(11) 0.0554(6) Uani 0.552(13) 1 d D . P B 1
Ga2' Ga 0.7124(3) 0.5224(3) 0.93094(11) 0.0502(7) Uani 0.448(13) 1 d D . P B 2
O1 O 0.64724(13) 0.15638(11) 0.73289(7) 0.0505(4) Uani 1 1 d . . . . .
O2 O 0.6306(6) 0.4569(5) 0.9701(4) 0.054(2) Uani 0.448(13) 1 d D . P B 2
O2' O 0.6640(6) 0.4456(6) 0.9724(4) 0.070(2) Uani 0.552(13) 1 d D U P B 1
N1 N 0.64391(16) 0.07958(13) 0.64294(9) 0.0489(5) Uani 1 1 d . . . . .
N2 N 0.7077(2) 0.43206(17) 0.87605(9) 0.0656(7) Uani 1 1 d . . . . .
C1 C 0.6421(2) 0.04486(18) 0.59729(11) 0.0603(8) Uani 1 1 d . . . . .
H1 H 0.666725 0.071301 0.568572 0.072 Uiso 1 1 calc R U . . .
C2 C 0.6048(2) -0.02997(17) 0.58990(12) 0.0591(8) Uani 1 1 d . . . . .
H2 H 0.603428 -0.053319 0.556453 0.071 Uiso 1 1 calc R U . . .
C3 C 0.57082(19) -0.06884(16) 0.63076(11) 0.0512(6) Uani 1 1 d . . . . .
H3 H 0.546590 -0.120112 0.626014 0.061 Uiso 1 1 calc R U . . .
C4 C 0.57114(17) -0.03367(15) 0.68035(10) 0.0449(6) Uani 1 1 d . . . . .
C5 C 0.5370(2) -0.06841(18) 0.72511(12) 0.0558(7) Uani 1 1 d . . . . .
H5 H 0.511833 -0.119724 0.723583 0.067 Uiso 1 1 calc R U . . .
C6 C 0.5404(2) -0.0277(2) 0.77088(13) 0.0647(8) Uani 1 1 d . . . . .
H6 H 0.517206 -0.051502 0.800990 0.078 Uiso 1 1 calc R U . . .
C7 C 0.5774(2) 0.04817(19) 0.77465(11) 0.0588(7) Uani 1 1 d . . . . .
H7 H 0.578565 0.074525 0.807150 0.071 Uiso 1 1 calc R U . . .
C8 C 0.61190(17) 0.08520(16) 0.73195(10) 0.0463(6) Uani 1 1 d . . . . .
C9 C 0.60819(16) 0.04253(15) 0.68435(10) 0.0419(5) Uani 1 1 d . . . . .
C10 C 0.8302(5) 0.1408(5) 0.6848(3) 0.0383(17) Uani 0.419(7) 1 d D . P A 1
C10' C 0.8115(6) 0.1634(7) 0.6695(5) 0.108(4) Uani 0.581(7) 1 d D U P A 2
C11 C 0.8726(6) 0.1169(5) 0.6349(3) 0.0547(19) Uani 0.419(7) 1 d D . P A 1
H11A H 0.876132 0.163287 0.611939 0.082 Uiso 0.419(7) 1 calc R U P A 1
H11B H 0.929233 0.097235 0.642360 0.082 Uiso 0.419(7) 1 calc R U P A 1
H11C H 0.839990 0.074699 0.618058 0.082 Uiso 0.419(7) 1 calc R U P A 1
C11' C 0.8496(10) 0.1653(12) 0.6167(6) 0.202(8) Uani 0.581(7) 1 d D U P A 2
H11D H 0.818857 0.129010 0.593900 0.303 Uiso 0.581(7) 1 calc R U P A 2
H11E H 0.846643 0.219706 0.602930 0.303 Uiso 0.581(7) 1 calc R U P A 2
H11F H 0.908453 0.148547 0.618791 0.303 Uiso 0.581(7) 1 calc R U P A 2
C12 C 0.8258(8) 0.0669(6) 0.7197(4) 0.054(2) Uani 0.419(7) 1 d D . P A 1
H12A H 0.798383 0.080955 0.752333 0.081 Uiso 0.419(7) 1 calc R U P A 1
H12B H 0.793414 0.024937 0.702332 0.081 Uiso 0.419(7) 1 calc R U P A 1
H12C H 0.882658 0.047473 0.726633 0.081 Uiso 0.419(7) 1 calc R U P A 1
C12' C 0.8281(8) 0.0799(9) 0.6940(7) 0.156(6) Uani 0.581(7) 1 d D U P A 2
H12D H 0.803297 0.077863 0.728614 0.234 Uiso 0.581(7) 1 calc R U P A 2
H12E H 0.802643 0.038456 0.672272 0.234 Uiso 0.581(7) 1 calc R U P A 2
H12F H 0.888665 0.070717 0.696380 0.234 Uiso 0.581(7) 1 calc R U P A 2
C13 C 0.8788(18) 0.2055(11) 0.7142(12) 0.069(4) Uani 0.419(7) 1 d D . P A 1
H13A H 0.848803 0.218902 0.746103 0.103 Uiso 0.419(7) 1 calc R U P A 1
H13B H 0.934969 0.185777 0.722692 0.103 Uiso 0.419(7) 1 calc R U P A 1
H13C H 0.883572 0.253308 0.692525 0.103 Uiso 0.419(7) 1 calc R U P A 1
C13' C 0.8616(15) 0.2214(11) 0.7045(10) 0.116(8) Uani 0.581(7) 1 d D . P A 2
H13D H 0.837603 0.221032 0.739402 0.173 Uiso 0.581(7) 1 calc R U P A 2
H13E H 0.920347 0.204265 0.706087 0.173 Uiso 0.581(7) 1 calc R U P A 2
H13F H 0.858538 0.275424 0.690225 0.173 Uiso 0.581(7) 1 calc R U P A 2
C14 C 0.6782(5) 0.2739(4) 0.6312(3) 0.051(2) Uani 0.419(7) 1 d D . P A 1
C14' C 0.6275(8) 0.2772(4) 0.6397(3) 0.088(3) Uani 0.581(7) 1 d D U P A 2
C15 C 0.7278(11) 0.2678(8) 0.5756(4) 0.127(5) Uani 0.419(7) 1 d D U P A 1
H15A H 0.709038 0.220003 0.557074 0.191 Uiso 0.419(7) 1 calc R U P A 1
H15B H 0.715521 0.315231 0.554828 0.191 Uiso 0.419(7) 1 calc R U P A 1
H15C H 0.788326 0.264390 0.581847 0.191 Uiso 0.419(7) 1 calc R U P A 1
C15' C 0.6173(7) 0.2592(4) 0.5817(2) 0.090(3) Uani 0.581(7) 1 d D . P A 2
H15D H 0.590458 0.207062 0.577277 0.134 Uiso 0.581(7) 1 calc R U P A 2
H15E H 0.582476 0.300538 0.565638 0.134 Uiso 0.581(7) 1 calc R U P A 2
H15F H 0.672671 0.258582 0.565138 0.134 Uiso 0.581(7) 1 calc R U P A 2
C16 C 0.5879(7) 0.2685(7) 0.6140(8) 0.116(5) Uani 0.419(7) 1 d D U P A 1
H16A H 0.575014 0.213465 0.604079 0.174 Uiso 0.419(7) 1 calc R U P A 1
H16B H 0.551112 0.284720 0.642535 0.174 Uiso 0.419(7) 1 calc R U P A 1
H16C H 0.578855 0.303921 0.584403 0.174 Uiso 0.419(7) 1 calc R U P A 1
C16' C 0.5476(8) 0.2874(6) 0.6681(3) 0.145(5) Uani 0.581(7) 1 d D U P A 2
H16D H 0.514673 0.238113 0.665832 0.218 Uiso 0.581(7) 1 calc R U P A 2
H16E H 0.559461 0.299305 0.704480 0.218 Uiso 0.581(7) 1 calc R U P A 2
H16F H 0.515664 0.331478 0.652868 0.218 Uiso 0.581(7) 1 calc R U P A 2
C17 C 0.7183(10) 0.3480(7) 0.6487(6) 0.131(6) Uani 0.419(7) 1 d D U P A 1
H17A H 0.776916 0.337291 0.657808 0.196 Uiso 0.419(7) 1 calc R U P A 1
H17B H 0.716266 0.387757 0.620909 0.196 Uiso 0.419(7) 1 calc R U P A 1
H17C H 0.688523 0.368556 0.679041 0.196 Uiso 0.419(7) 1 calc R U P A 1
C17' C 0.6675(10) 0.3549(6) 0.6472(4) 0.121(4) Uani 0.581(7) 1 d D U P A 2
H17D H 0.722102 0.355359 0.629700 0.181 Uiso 0.581(7) 1 calc R U P A 2
H17E H 0.631779 0.396837 0.632570 0.181 Uiso 0.581(7) 1 calc R U P A 2
H17F H 0.675576 0.364664 0.684183 0.181 Uiso 0.581(7) 1 calc R U P A 2
C18 C 0.7393(3) 0.4256(2) 0.82918(12) 0.0722(10) Uani 1 1 d . . . . .
H18 H 0.777415 0.465091 0.817203 0.087 Uiso 1 1 calc R U . . .
C19 C 0.7184(3) 0.3625(3) 0.79679(13) 0.0767(11) Uani 1 1 d . . . . .
H19 H 0.742666 0.358591 0.763351 0.092 Uiso 1 1 calc R U . . .
C20 C 0.6635(3) 0.3069(2) 0.81305(14) 0.0722(10) Uani 1 1 d . . . . .
H20 H 0.648741 0.263970 0.790828 0.087 Uiso 1 1 calc R U . . .
C21 C 0.6274(2) 0.31173(17) 0.86321(13) 0.0610(8) Uani 1 1 d . . . . .
C22 C 0.5701(2) 0.25688(18) 0.88431(17) 0.0722(10) Uani 1 1 d . . . . .
H22 H 0.551582 0.212715 0.864325 0.087 Uiso 1 1 calc R U . . .
C23 C 0.5414(2) 0.2670(2) 0.93305(18) 0.0768(11) Uani 1 1 d . . . . .
H23 H 0.503606 0.228801 0.946993 0.092 Uiso 1 1 calc R U . . .
C24 C 0.5660(3) 0.3327(2) 0.96395(15) 0.0769(10) Uani 1 1 d . . . . .
H24 H 0.544117 0.338307 0.997922 0.092 Uiso 1 1 calc R U . . .
C25 C 0.6212(3) 0.3883(2) 0.94509(12) 0.0698(10) Uani 1 1 d D . . . .
C26 C 0.6520(2) 0.37678(17) 0.89366(11) 0.0574(7) Uani 1 1 d . . . . .
C27 C 0.8564(7) 0.4901(7) 0.9607(5) 0.058(2) Uani 0.552(13) 1 d D . P B 1
C27' C 0.8241(7) 0.5019(9) 0.9609(5) 0.055(3) Uani 0.448(13) 1 d D . P B 2
C28 C 0.8682(10) 0.4038(6) 0.9749(6) 0.081(3) Uani 0.552(13) 1 d . . P B 1
H28A H 0.828156 0.389256 1.002051 0.121 Uiso 0.552(13) 1 calc R U P B 1
H28B H 0.858568 0.370343 0.944388 0.121 Uiso 0.552(13) 1 calc R U P B 1
H28C H 0.925524 0.395535 0.987499 0.121 Uiso 0.552(13) 1 calc R U P B 1
C28' C 0.8364(12) 0.4122(11) 0.9695(10) 0.099(6) Uani 0.448(13) 1 d D . P B 2
H28D H 0.832346 0.384210 0.936342 0.149 Uiso 0.448(13) 1 calc R U P B 2
H28E H 0.891889 0.402692 0.984688 0.149 Uiso 0.448(13) 1 calc R U P B 2
H28F H 0.792995 0.392288 0.993009 0.149 Uiso 0.448(13) 1 calc R U P B 2
C29 C 0.9154(17) 0.5131(15) 0.9203(8) 0.093(5) Uani 0.552(13) 1 d . . P B 1
H29A H 0.906957 0.479176 0.889868 0.139 Uiso 0.552(13) 1 calc R U P B 1
H29B H 0.905924 0.569030 0.910794 0.139 Uiso 0.552(13) 1 calc R U P B 1
H29C H 0.972907 0.506676 0.932975 0.139 Uiso 0.552(13) 1 calc R U P B 1
C29' C 0.8969(19) 0.5332(18) 0.9255(13) 0.116(11) Uani 0.448(13) 1 d D . P B 2
H29D H 0.889793 0.590601 0.919622 0.174 Uiso 0.448(13) 1 calc R U P B 2
H29E H 0.950945 0.523519 0.942399 0.174 Uiso 0.448(13) 1 calc R U P B 2
H29F H 0.895410 0.505127 0.892261 0.174 Uiso 0.448(13) 1 calc R U P B 2
C30 C 0.8678(10) 0.5411(10) 1.0079(6) 0.097(4) Uani 0.552(13) 1 d . . P B 1
H30A H 0.827609 0.524708 1.034515 0.146 Uiso 0.552(13) 1 calc R U P B 1
H30B H 0.925033 0.534830 1.021053 0.146 Uiso 0.552(13) 1 calc R U P B 1
H30C H 0.858049 0.597185 0.998873 0.146 Uiso 0.552(13) 1 calc R U P B 1
C30' C 0.8309(12) 0.5447(18) 1.0141(8) 0.132(8) Uani 0.448(13) 1 d D . P B 2
H30D H 0.823180 0.602213 1.009373 0.198 Uiso 0.448(13) 1 calc R U P B 2
H30E H 0.787504 0.524168 1.037432 0.198 Uiso 0.448(13) 1 calc R U P B 2
H30F H 0.886398 0.534572 1.029112 0.198 Uiso 0.448(13) 1 calc R U P B 2
C31 C 0.6823(9) 0.6092(7) 0.9142(7) 0.073(3) Uani 0.552(13) 1 d D . P B 1
C31' C 0.6580(9) 0.6232(8) 0.9087(6) 0.063(3) Uani 0.448(13) 1 d D . P B 2
C32 C 0.7169(9) 0.6355(7) 0.8635(7) 0.113(5) Uani 0.552(13) 1 d . . P B 1
H32A H 0.777422 0.644325 0.866782 0.169 Uiso 0.552(13) 1 calc R U P B 1
H32B H 0.706412 0.594169 0.837508 0.169 Uiso 0.552(13) 1 calc R U P B 1
H32C H 0.689518 0.685233 0.852942 0.169 Uiso 0.552(13) 1 calc R U P B 1
C32' C 0.7183(9) 0.6729(9) 0.8768(6) 0.085(4) Uani 0.448(13) 1 d D . P B 2
H32D H 0.736258 0.642348 0.846496 0.128 Uiso 0.448(13) 1 calc R U P B 2
H32E H 0.690185 0.721939 0.865537 0.128 Uiso 0.448(13) 1 calc R U P B 2
H32F H 0.767363 0.686647 0.897834 0.128 Uiso 0.448(13) 1 calc R U P B 2
C33 C 0.5874(7) 0.5952(7) 0.9095(8) 0.123(5) Uani 0.552(13) 1 d . . P B 1
H33A H 0.564987 0.577930 0.942918 0.184 Uiso 0.552(13) 1 calc R U P B 1
H33B H 0.559877 0.644902 0.898939 0.184 Uiso 0.552(13) 1 calc R U P B 1
H33C H 0.576770 0.553838 0.883506 0.184 Uiso 0.552(13) 1 calc R U P B 1
C33' C 0.5836(7) 0.6031(7) 0.8736(5) 0.079(3) Uani 0.448(13) 1 d D . P B 2
H33D H 0.542917 0.570786 0.892845 0.118 Uiso 0.448(13) 1 calc R U P B 2
H33E H 0.556709 0.652536 0.862028 0.118 Uiso 0.448(13) 1 calc R U P B 2
H33F H 0.603473 0.573008 0.843525 0.118 Uiso 0.448(13) 1 calc R U P B 2
C34 C 0.6966(10) 0.6750(5) 0.9565(5) 0.120(4) Uani 0.552(13) 1 d . . P B 1
H34A H 0.673474 0.656607 0.989573 0.180 Uiso 0.552(13) 1 calc R U P B 1
H34B H 0.756842 0.684979 0.960405 0.180 Uiso 0.552(13) 1 calc R U P B 1
H34C H 0.668359 0.724326 0.946076 0.180 Uiso 0.552(13) 1 calc R U P B 1
C34' C 0.6303(11) 0.6710(7) 0.9558(5) 0.097(4) Uani 0.448(13) 1 d D . P B 2
H34D H 0.591272 0.639035 0.976456 0.146 Uiso 0.448(13) 1 calc R U P B 2
H34E H 0.679431 0.684743 0.976701 0.146 Uiso 0.448(13) 1 calc R U P B 2
H34F H 0.602254 0.720035 0.944403 0.146 Uiso 0.448(13) 1 calc R U P B 2

loop_
_atom_site_aniso_label
_atom_site_aniso_U_11
_atom_site_aniso_U_22
_atom_site_aniso_U_33
_atom_site_aniso_U_23
_atom_site_aniso_U_13
_atom_site_aniso_U_12
Ga1 0.0599(14) 0.0356(7) 0.0418(7) 0.0027(5) -0.0002(9) -0.0030(8)
Ga1' 0.0833(17) 0.0415(9) 0.0455(9) -0.0080(6) 0.0082(10) -0.0142(9)
Ga2 0.0764(16) 0.0416(6) 0.0483(6) -0.0034(4) 0.0023(8) -0.0054(7)
Ga2' 0.0603(14) 0.0470(11) 0.0434(6) -0.0024(6) -0.0022(8) -0.0111(9)
O1 0.0632(12) 0.0433(9) 0.0448(10) -0.0068(8) 0.0023(9) -0.0036(8)
O2 0.059(5) 0.064(4) 0.039(3) -0.009(3) 0.021(4) -0.026(4)
O2' 0.079(5) 0.080(4) 0.050(3) -0.024(2) 0.022(4) -0.021(4)
N1 0.0662(15) 0.0377(10) 0.0429(11) -0.0035(9) 0.0043(11) -0.0040(10)
N2 0.100(2) 0.0605(15) 0.0363(12) -0.0059(11) 0.0087(13) -0.0202(14)
C1 0.091(2) 0.0492(15) 0.0404(14) -0.0055(12) 0.0093(15) -0.0096(15)
C2 0.084(2) 0.0481(15) 0.0455(15) -0.0076(12) 0.0007(15) -0.0040(15)
C3 0.0569(16) 0.0400(13) 0.0567(16) -0.0060(11) -0.0056(13) -0.0016(11)
C4 0.0444(13) 0.0417(13) 0.0487(14) 0.0013(11) -0.0024(11) 0.0044(11)
C5 0.0574(17) 0.0516(15) 0.0585(17) 0.0027(13) 0.0047(14) -0.0080(13)
C6 0.074(2) 0.0695(19) 0.0512(16) 0.0042(15) 0.0113(15) -0.0127(16)
C7 0.0694(19) 0.0640(18) 0.0429(14) -0.0039(13) 0.0081(14) -0.0066(15)
C8 0.0462(14) 0.0473(13) 0.0454(14) -0.0031(11) 0.0008(11) 0.0049(11)
C9 0.0429(13) 0.0418(12) 0.0410(13) -0.0001(10) 0.0003(10) 0.0045(10)
C10 0.047(4) 0.032(3) 0.036(3) 0.010(3) 0.002(3) 0.002(3)
C10' 0.104(6) 0.095(6) 0.124(7) -0.053(6) 0.017(5) -0.035(5)
C11 0.048(4) 0.070(5) 0.046(4) -0.005(3) 0.007(3) -0.009(3)
C11' 0.150(11) 0.294(16) 0.162(11) -0.127(11) 0.066(9) -0.105(11)
C12 0.060(5) 0.041(4) 0.060(4) 0.017(3) 0.003(4) 0.003(3)
C12' 0.064(6) 0.134(11) 0.270(16) -0.068(11) -0.024(10) 0.009(7)
C13 0.068(7) 0.059(5) 0.079(10) -0.009(5) -0.003(6) -0.015(5)
C13' 0.124(17) 0.128(13) 0.096(12) -0.053(11) 0.025(9) -0.055(12)
C14 0.053(4) 0.037(3) 0.065(5) 0.004(3) -0.014(4) -0.009(3)
C14' 0.133(7) 0.057(4) 0.072(4) 0.019(3) -0.033(5) -0.015(5)
C15 0.183(13) 0.113(9) 0.085(7) 0.035(7) 0.031(8) 0.034(9)
C15' 0.172(9) 0.057(3) 0.040(3) -0.002(3) 0.000(4) -0.041(5)
C16 0.081(7) 0.067(6) 0.200(15) 0.041(9) 0.001(9) 0.021(6)
C16' 0.253(12) 0.134(7) 0.049(4) -0.010(4) -0.008(5) 0.143(8)
C17 0.144(11) 0.049(5) 0.200(14) 0.053(7) -0.100(10) -0.039(6)
C17' 0.207(12) 0.067(5) 0.089(5) 0.003(4) -0.054(7) -0.044(7)
C18 0.092(3) 0.086(2) 0.0384(15) -0.0019(15) 0.0059(16) -0.009(2)
C19 0.093(3) 0.093(3) 0.0446(17) -0.0167(18) -0.0013(17) 0.014(2)
C20 0.088(2) 0.068(2) 0.0603(19) -0.0265(17) -0.0205(18) 0.0230(19)
C21 0.072(2) 0.0444(15) 0.0665(19) -0.0094(13) -0.0139(16) 0.0074(14)
C22 0.081(2) 0.0406(15) 0.095(3) -0.0036(16) -0.026(2) 0.0022(15)
C23 0.076(2) 0.0484(17) 0.106(3) 0.0255(18) -0.019(2) -0.0127(16)
C24 0.099(3) 0.067(2) 0.065(2) 0.0189(17) 0.006(2) -0.0181(19)
C25 0.105(3) 0.0584(18) 0.0454(16) -0.0034(13) 0.0061(17) -0.0232(18)
C26 0.082(2) 0.0460(14) 0.0447(14) -0.0039(12) -0.0012(14) -0.0064(14)
C27 0.073(7) 0.050(4) 0.051(4) -0.001(3) -0.004(5) 0.004(5)
C27' 0.051(6) 0.072(7) 0.042(4) 0.005(4) -0.008(5) -0.010(5)
C28 0.113(10) 0.053(4) 0.076(6) 0.011(4) -0.008(7) -0.003(5)
C28' 0.085(10) 0.114(12) 0.099(9) 0.027(8) -0.037(8) 0.000(8)
C29 0.121(12) 0.085(9) 0.072(6) 0.024(5) 0.004(7) -0.005(8)
C29' 0.105(15) 0.103(18) 0.14(2) 0.055(14) -0.028(12) -0.035(15)
C30 0.111(11) 0.103(7) 0.078(6) -0.028(5) -0.008(7) 0.008(8)
C30' 0.102(14) 0.197(18) 0.098(11) -0.079(11) -0.033(11) -0.001(13)
C31 0.061(8) 0.057(5) 0.101(7) 0.010(4) 0.007(6) -0.008(4)
C31' 0.046(7) 0.055(6) 0.089(8) -0.001(5) 0.007(5) -0.009(4)
C32 0.097(7) 0.069(7) 0.172(13) 0.046(8) -0.018(7) -0.005(6)
C32' 0.079(6) 0.073(8) 0.104(9) 0.043(7) 0.015(6) -0.005(7)
C33 0.071(6) 0.097(7) 0.201(16) 0.017(9) -0.003(8) -0.010(5)
C33' 0.066(5) 0.092(7) 0.078(6) 0.006(5) -0.015(5) -0.017(5)
C34 0.151(12) 0.046(4) 0.163(11) -0.018(5) 0.002(9) 0.016(5)
C34' 0.111(10) 0.087(7) 0.094(7) -0.012(6) 0.006(7) 0.014(7)

loop_
_atom_type_symbol
_atom_type_description
_atom_type_scat_dispersion_real
_atom_type_scat_dispersion_imag
_atom_type_scat_source
C C 0.0181 0.0091 'International Tables Vol C Tables 4.2.6.8 and 6.1.1.4'
H H 0.0000 0.0000 'International Tables Vol C Tables 4.2.6.8 and 6.1.1.4'
Ga Ga -1.2846 0.7763 'International Tables Vol C Tables 4.2.6.8 and 6.1.1.4'
N N 0.0311 0.0180 'International Tables Vol C Tables 4.2.6.8 and 6.1.1.4'
O O 0.0492 0.0322 'International Tables Vol C Tables 4.2.6.8 and 6.1.1.4'

loop_
_geom_angle_atom_site_label_1
_geom_angle_atom_site_label_2
_geom_angle_atom_site_label_3
_geom_angle
_geom_angle_site_symmetry_1
_geom_angle_site_symmetry_3
_geom_angle_publ_flag
O1 Ga1 N1 82.1(2) . . ?
O1 Ga1 C10 108.2(3) . . ?
O1 Ga1 C14 114.6(3) . . ?
C10 Ga1 N1 108.5(3) . . ?
C10 Ga1 C14 126.8(4) . . ?
C14 Ga1 N1 107.3(3) . . ?
O1 Ga1' N1 84.87(17) . . ?
O1 Ga1' C10' 107.0(4) . . ?
O1 Ga1' C14' 108.9(3) . . ?
C10' Ga1' N1 102.3(3) . . ?
C10' Ga1' C14' 132.0(5) . . ?
C14' Ga1' N1 111.6(3) . . ?
O2' Ga2 N2 83.0(3) . . ?
O2' Ga2 C27 110.1(5) . . ?
O2' Ga2 C31 108.6(5) . . ?
C27 Ga2 N2 112.7(4) . . ?
C31 Ga2 N2 102.4(5) . . ?
C31 Ga2 C27 129.9(6) . . ?
O2 Ga2' N2 85.6(3) . . ?
O2 Ga2' C31' 109.4(5) . . ?
C27' Ga2' O2 107.2(5) . . ?
C27' Ga2' N2 100.0(4) . . ?
C27' Ga2' C31' 131.1(6) . . ?
C31' Ga2' N2 114.0(5) . . ?
C8 O1 Ga1 112.2(2) . . ?
C8 O1 Ga1' 112.0(2) . . ?
C25 O2 Ga2' 107.7(5) . . ?
C25 O2' Ga2 116.5(6) . . ?
C1 N1 Ga1 131.9(3) . . ?
C1 N1 Ga1' 132.2(2) . . ?
C1 N1 C9 119.6(2) . . ?
C9 N1 Ga1 107.3(2) . . ?
C9 N1 Ga1' 108.2(2) . . ?
C18 N2 Ga2 129.8(3) . . ?
C18 N2 Ga2' 132.5(3) . . ?
C18 N2 C26 120.1(3) . . ?
C26 N2 Ga2 109.6(2) . . ?
C26 N2 Ga2' 106.9(2) . . ?
N1 C1 H1 119.1 . . ?
N1 C1 C2 121.8(3) . . ?
C2 C1 H1 119.1 . . ?
C1 C2 H2 120.2 . . ?
C3 C2 C1 119.6(3) . . ?
C3 C2 H2 120.2 . . ?
C2 C3 H3 119.8 . . ?
C2 C3 C4 120.4(3) . . ?
C4 C3 H3 119.8 . . ?
C5 C4 C3 125.1(3) . . ?
C5 C4 C9 118.4(3) . . ?
C9 C4 C3 116.5(2) . . ?
C4 C5 H5 120.3 . . ?
C6 C5 C4 119.5(3) . . ?
C6 C5 H5 120.3 . . ?
C5 C6 H6 119.1 . . ?
C5 C6 C7 121.9(3) . . ?
C7 C6 H6 119.1 . . ?
C6 C7 H7 119.4 . . ?
C8 C7 C6 121.2(3) . . ?
C8 C7 H7 119.4 . . ?
O1 C8 C7 124.2(3) . . ?
O1 C8 C9 119.2(2) . . ?
C7 C8 C9 116.7(3) . . ?
N1 C9 C4 122.0(2) . . ?
N1 C9 C8 115.7(2) . . ?
C4 C9 C8 122.3(2) . . ?
C11 C10 Ga1 110.6(6) . . ?
C11 C10 C12 108.0(7) . . ?
C11 C10 C13 112.6(16) . . ?
C12 C10 Ga1 107.8(7) . . ?
C12 C10 C13 107.6(12) . . ?
C13 C10 Ga1 110.0(11) . . ?
C11' C10' Ga1' 111.6(10) . . ?
C11' C10' C12' 108.7(12) . . ?
C11' C10' C13' 108.1(14) . . ?
C12' C10' Ga1' 110.5(7) . . ?
C13' C10' Ga1' 113.8(11) . . ?
C13' C10' C12' 103.8(12) . . ?
C10 C11 H11A 109.5 . . ?
C10 C11 H11B 109.5 . . ?
C10 C11 H11C 109.5 . . ?
H11A C11 H11B 109.5 . . ?
H11A C11 H11C 109.5 . . ?
H11B C11 H11C 109.5 . . ?
C10' C11' H11D 109.5 . . ?
C10' C11' H11E 109.5 . . ?
C10' C11' H11F 109.5 . . ?
H11D C11' H11E 109.5 . . ?
H11D C11' H11F 109.5 . . ?
H11E C11' H11F 109.5 . . ?
C10 C12 H12A 109.5 . . ?
C10 C12 H12B 109.5 . . ?
C10 C12 H12C 109.5 . . ?
H12A C12 H12B 109.5 . . ?
H12A C12 H12C 109.5 . . ?
H12B C12 H12C 109.5 . . ?
C10' C12' H12D 109.5 . . ?
C10' C12' H12E 109.5 . . ?
C10' C12' H12F 109.5 . . ?
H12D C12' H12E 109.5 . . ?
H12D C12' H12F 109.5 . . ?
H12E C12' H12F 109.5 . . ?
C10 C13 H13A 109.5 . . ?
C10 C13 H13B 109.5 . . ?
C10 C13 H13C 109.5 . . ?
H13A C13 H13B 109.5 . . ?
H13A C13 H13C 109.5 . . ?
H13B C13 H13C 109.5 . . ?
C10' C13' H13D 109.5 . . ?
C10' C13' H13E 109.5 . . ?
C10' C13' H13F 109.5 . . ?
H13D C13' H13E 109.5 . . ?
H13D C13' H13F 109.5 . . ?
H13E C13' H13F 109.5 . . ?
C15 C14 Ga1 105.5(6) . . ?
C16 C14 Ga1 111.7(7) . . ?
C16 C14 C15 101.4(11) . . ?
C17 C14 Ga1 113.7(7) . . ?
C17 C14 C15 96.6(9) . . ?
C17 C14 C16 123.8(10) . . ?
C15' C14' Ga1' 104.6(7) . . ?
C16' C14' Ga1' 111.0(5) . . ?
C16' C14' C15' 114.6(9) . . ?
C17' C14' Ga1' 114.6(8) . . ?
C17' C14' C15' 110.4(7) . . ?
C17' C14' C16' 102.0(9) . . ?
C14 C15 H15A 109.5 . . ?
C14 C15 H15B 109.5 . . ?
C14 C15 H15C 109.5 . . ?
H15A C15 H15B 109.5 . . ?
H15A C15 H15C 109.5 . . ?
H15B C15 H15C 109.5 . . ?
C14' C15' H15D 109.5 . . ?
C14' C15' H15E 109.5 . . ?
C14' C15' H15F 109.5 . . ?
H15D C15' H15E 109.5 . . ?
H15D C15' H15F 109.5 . . ?
H15E C15' H15F 109.5 . . ?
C14 C16 H16A 109.5 . . ?
C14 C16 H16B 109.5 . . ?
C14 C16 H16C 109.5 . . ?
H16A C16 H16B 109.5 . . ?
H16A C16 H16C 109.5 . . ?
H16B C16 H16C 109.5 . . ?
C14' C16' H16D 109.5 . . ?
C14' C16' H16E 109.5 . . ?
C14' C16' H16F 109.5 . . ?
H16D C16' H16E 109.5 . . ?
H16D C16' H16F 109.5 . . ?
H16E C16' H16F 109.5 . . ?
C14 C17 H17A 109.5 . . ?
C14 C17 H17B 109.5 . . ?
C14 C17 H17C 109.5 . . ?
H17A C17 H17B 109.5 . . ?
H17A C17 H17C 109.5 . . ?
H17B C17 H17C 109.5 . . ?
C14' C17' H17D 109.5 . . ?
C14' C17' H17E 109.5 . . ?
C14' C17' H17F 109.5 . . ?
H17D C17' H17E 109.5 . . ?
H17D C17' H17F 109.5 . . ?
H17E C17' H17F 109.5 . . ?
N2 C18 H18 119.2 . . ?
N2 C18 C19 121.7(4) . . ?
C19 C18 H18 119.2 . . ?
C18 C19 H19 120.2 . . ?
C20 C19 C18 119.7(3) . . ?
C20 C19 H19 120.2 . . ?
C19 C20 H20 119.7 . . ?
C19 C20 C21 120.6(3) . . ?
C21 C20 H20 119.7 . . ?
C22 C21 C20 125.4(3) . . ?
C26 C21 C20 116.4(3) . . ?
C26 C21 C22 118.2(3) . . ?
C21 C22 H22 120.0 . . ?
C23 C22 C21 120.0(3) . . ?
C23 C22 H22 120.0 . . ?
C22 C23 H23 119.0 . . ?
C22 C23 C24 122.0(3) . . ?
C24 C23 H23 119.0 . . ?
C23 C24 H24 119.8 . . ?
C25 C24 C23 120.3(4) . . ?
C25 C24 H24 119.8 . . ?
O2 C25 C24 119.2(5) . . ?
O2 C25 C26 122.1(5) . . ?
O2' C25 C26 113.7(5) . . ?
C24 C25 O2' 127.7(5) . . ?
C24 C25 C26 117.3(3) . . ?
N2 C26 C21 121.6(3) . . ?
N2 C26 C25 116.3(3) . . ?
C21 C26 C25 122.1(3) . . ?
C28 C27 Ga2 110.0(8) . . ?
C29 C27 Ga2 108.7(13) . . ?
C29 C27 C28 110.5(13) . . ?
C29 C27 C30 110.8(14) . . ?
C30 C27 Ga2 107.3(8) . . ?
C30 C27 C28 109.5(12) . . ?
C28' C27' Ga2' 110.1(9) . . ?
C28' C27' C29' 108.6(17) . . ?
C28' C27' C30' 108.3(17) . . ?
C29' C27' Ga2' 112.3(15) . . ?
C30' C27' Ga2' 109.3(10) . . ?
C30' C27' C29' 108.1(18) . . ?
C27 C28 H28A 109.5 . . ?
C27 C28 H28B 109.5 . . ?
C27 C28 H28C 109.5 . . ?
H28A C28 H28B 109.5 . . ?
H28A C28 H28C 109.5 . . ?
H28B C28 H28C 109.5 . . ?
C27' C28' H28D 109.5 . . ?
C27' C28' H28E 109.5 . . ?
C27' C28' H28F 109.5 . . ?
H28D C28' H28E 109.5 . . ?
H28D C28' H28F 109.5 . . ?
H28E C28' H28F 109.5 . . ?
C27 C29 H29A 109.5 . . ?
C27 C29 H29B 109.5 . . ?
C27 C29 H29C 109.5 . . ?
H29A C29 H29B 109.5 . . ?
H29A C29 H29C 109.5 . . ?
H29B C29 H29C 109.5 . . ?
C27' C29' H29D 109.5 . . ?
C27' C29' H29E 109.5 . . ?
C27' C29' H29F 109.5 . . ?
H29D C29' H29E 109.5 . . ?
H29D C29' H29F 109.5 . . ?
H29E C29' H29F 109.5 . . ?
C27 C30 H30A 109.5 . . ?
C27 C30 H30B 109.5 . . ?
C27 C30 H30C 109.5 . . ?
H30A C30 H30B 109.5 . . ?
H30A C30 H30C 109.5 . . ?
H30B C30 H30C 109.5 . . ?
C27' C30' H30D 109.5 . . ?
C27' C30' H30E 109.5 . . ?
C27' C30' H30F 109.5 . . ?
H30D C30' H30E 109.5 . . ?
H30D C30' H30F 109.5 . . ?
H30E C30' H30F 109.5 . . ?
C32 C31 Ga2 108.5(9) . . ?
C32 C31 C33 109.8(13) . . ?
C32 C31 C34 110.7(11) . . ?
C33 C31 Ga2 110.0(8) . . ?
C33 C31 C34 107.8(11) . . ?
C34 C31 Ga2 110.0(9) . . ?
C32' C31' Ga2' 110.4(9) . . ?
C32' C31' C33' 106.9(12) . . ?
C32' C31' C34' 109.3(12) . . ?
C33' C31' Ga2' 108.8(9) . . ?
C34' C31' Ga2' 110.0(10) . . ?
C34' C31' C33' 111.4(11) . . ?
C31 C32 H32A 109.5 . . ?
C31 C32 H32B 109.5 . . ?
C31 C32 H32C 109.5 . . ?
H32A C32 H32B 109.5 . . ?
H32A C32 H32C 109.5 . . ?
H32B C32 H32C 109.5 . . ?
C31' C32' H32D 109.5 . . ?
C31' C32' H32E 109.5 . . ?
C31' C32' H32F 109.5 . . ?
H32D C32' H32E 109.5 . . ?
H32D C32' H32F 109.5 . . ?
H32E C32' H32F 109.5 . . ?
C31 C33 H33A 109.5 . . ?
C31 C33 H33B 109.5 . . ?
C31 C33 H33C 109.5 . . ?
H33A C33 H33B 109.5 . . ?
H33A C33 H33C 109.5 . . ?
H33B C33 H33C 109.5 . . ?
C31' C33' H33D 109.5 . . ?
C31' C33' H33E 109.5 . . ?
C31' C33' H33F 109.5 . . ?
H33D C33' H33E 109.5 . . ?
H33D C33' H33F 109.5 . . ?
H33E C33' H33F 109.5 . . ?
C31 C34 H34A 109.5 . . ?
C31 C34 H34B 109.5 . . ?
C31 C34 H34C 109.5 . . ?
H34A C34 H34B 109.5 . . ?
H34A C34 H34C 109.5 . . ?
H34B C34 H34C 109.5 . . ?
C31' C34' H34D 109.5 . . ?
C31' C34' H34E 109.5 . . ?
C31' C34' H34F 109.5 . . ?
H34D C34' H34E 109.5 . . ?
H34D C34' H34F 109.5 . . ?
H34E C34' H34F 109.5 . . ?

loop_
_geom_bond_atom_site_label_1
_geom_bond_atom_site_label_2
_geom_bond_distance
_geom_bond_site_symmetry_2
_geom_bond_publ_flag
Ga1 O1 1.941(6) . ?
Ga1 N1 2.106(6) . ?
Ga1 C10 1.985(8) . ?
Ga1 C14 2.011(8) . ?
Ga1' O1 1.906(4) . ?
Ga1' N1 2.034(4) . ?
Ga1' C10' 1.939(11) . ?
Ga1' C14' 1.983(9) . ?
Ga2 O2' 1.868(9) . ?
Ga2 N2 2.048(4) . ?
Ga2 C27 2.000(9) . ?
Ga2 C31 1.999(10) . ?
Ga2' O2 1.983(9) . ?
Ga2' N2 2.077(4) . ?
Ga2' C27' 1.972(10) . ?
Ga2' C31' 1.984(12) . ?
O1 C8 1.319(3) . ?
O2 C25 1.327(9) . ?
O2' C25 1.372(8) . ?
N1 C1 1.317(4) . ?
N1 C9 1.363(3) . ?
N2 C18 1.317(4) . ?
N2 C26 1.362(4) . ?
C1 H1 0.9500 . ?
C1 C2 1.401(4) . ?
C2 H2 0.9500 . ?
C2 C3 1.355(4) . ?
C3 H3 0.9500 . ?
C3 C4 1.412(4) . ?
C4 C5 1.406(4) . ?
C4 C9 1.411(4) . ?
C5 H5 0.9500 . ?
C5 C6 1.367(5) . ?
C6 H6 0.9500 . ?
C6 C7 1.405(5) . ?
C7 H7 0.9500 . ?
C7 C8 1.381(4) . ?
C8 C9 1.425(4) . ?
C10 C11 1.510(10) . ?
C10 C12 1.535(9) . ?
C10 C13 1.536(16) . ?
C10' C11' 1.495(13) . ?
C10' C12' 1.559(14) . ?
C10' C13' 1.550(14) . ?
C11 H11A 0.9800 . ?
C11 H11B 0.9800 . ?
C11 H11C 0.9800 . ?
C11' H11D 0.9800 . ?
C11' H11E 0.9800 . ?
C11' H11F 0.9800 . ?
C12 H12A 0.9800 . ?
C12 H12B 0.9800 . ?
C12 H12C 0.9800 . ?
C12' H12D 0.9800 . ?
C12' H12E 0.9800 . ?
C12' H12F 0.9800 . ?
C13 H13A 0.9800 . ?
C13 H13B 0.9800 . ?
C13 H13C 0.9800 . ?
C13' H13D 0.9800 . ?
C13' H13E 0.9800 . ?
C13' H13F 0.9800 . ?
C14 C15 1.643(12) . ?
C14 C16 1.509(13) . ?
C14 C17 1.468(12) . ?
C14' C15' 1.541(9) . ?
C14' C16' 1.480(13) . ?
C14' C17' 1.463(10) . ?
C15 H15A 0.9800 . ?
C15 H15B 0.9800 . ?
C15 H15C 0.9800 . ?
C15' H15D 0.9800 . ?
C15' H15E 0.9800 . ?
C15' H15F 0.9800 . ?
C16 H16A 0.9800 . ?
C16 H16B 0.9800 . ?
C16 H16C 0.9800 . ?
C16' H16D 0.9800 . ?
C16' H16E 0.9800 . ?
C16' H16F 0.9800 . ?
C17 H17A 0.9800 . ?
C17 H17B 0.9800 . ?
C17 H17C 0.9800 . ?
C17' H17D 0.9800 . ?
C17' H17E 0.9800 . ?
C17' H17F 0.9800 . ?
C18 H18 0.9500 . ?
C18 C19 1.391(5) . ?
C19 H19 0.9500 . ?
C19 C20 1.345(6) . ?
C20 H20 0.9500 . ?
C20 C21 1.422(5) . ?
C21 C22 1.406(5) . ?
C21 C26 1.401(4) . ?
C22 H22 0.9500 . ?
C22 C23 1.352(6) . ?
C23 H23 0.9500 . ?
C23 C24 1.417(5) . ?
C24 H24 0.9500 . ?
C24 C25 1.371(5) . ?
C25 C26 1.432(4) . ?
C27 C28 1.504(14) . ?
C27 C29 1.46(2) . ?
C27 C30 1.502(16) . ?
C27' C28' 1.532(16) . ?
C27' C29' 1.569(18) . ?
C27' C30' 1.557(16) . ?
C28 H28A 0.9800 . ?
C28 H28B 0.9800 . ?
C28 H28C 0.9800 . ?
C28' H28D 0.9800 . ?
C28' H28E 0.9800 . ?
C28' H28F 0.9800 . ?
C29 H29A 0.9800 . ?
C29 H29B 0.9800 . ?
C29 H29C 0.9800 . ?
C29' H29D 0.9800 . ?
C29' H29E 0.9800 . ?
C29' H29F 0.9800 . ?
C30 H30A 0.9800 . ?
C30 H30B 0.9800 . ?
C30 H30C 0.9800 . ?
C30' H30D 0.9800 . ?
C30' H30E 0.9800 . ?
C30' H30F 0.9800 . ?
C31 C32 1.49(2) . ?
C31 C33 1.536(16) . ?
C31 C34 1.570(18) . ?
C31' C32' 1.515(16) . ?
C31' C33' 1.531(15) . ?
C31' C34' 1.524(16) . ?
C32 H32A 0.9800 . ?
C32 H32B 0.9800 . ?
C32 H32C 0.9800 . ?
C32' H32D 0.9800 . ?
C32' H32E 0.9800 . ?
C32' H32F 0.9800 . ?
C33 H33A 0.9800 . ?
C33 H33B 0.9800 . ?
C33 H33C 0.9800 . ?
C33' H33D 0.9800 . ?
C33' H33E 0.9800 . ?
C33' H33F 0.9800 . ?
C34 H34A 0.9800 . ?
C34 H34B 0.9800 . ?
C34 H34C 0.9800 . ?
C34' H34D 0.9800 . ?
C34' H34E 0.9800 . ?
C34' H34F 0.9800 . ?

loop_
_geom_torsion_atom_site_label_1
_geom_torsion_atom_site_label_2
_geom_torsion_atom_site_label_3
_geom_torsion_atom_site_label_4
_geom_torsion
_geom_torsion_site_symmetry_1
_geom_torsion_site_symmetry_2
_geom_torsion_site_symmetry_3
_geom_torsion_site_symmetry_4
_geom_torsion_publ_flag
Ga1 O1 C8 C7 165.0(3) . . . . ?
Ga1 O1 C8 C9 -15.1(3) . . . . ?
Ga1 N1 C1 C2 165.6(3) . . . . ?
Ga1 N1 C9 C4 -167.2(2) . . . . ?
Ga1 N1 C9 C8 11.9(3) . . . . ?
Ga1' O1 C8 C7 177.4(3) . . . . ?
Ga1' O1 C8 C9 -2.7(3) . . . . ?
Ga1' N1 C1 C2 179.7(3) . . . . ?
Ga1' N1 C9 C4 -178.2(2) . . . . ?
Ga1' N1 C9 C8 0.9(3) . . . . ?
Ga2 O2' C25 C24 176.3(4) . . . . ?
Ga2 O2' C25 C26 10.0(8) . . . . ?
Ga2 N2 C18 C19 170.1(4) . . . . ?
Ga2 N2 C26 C21 -172.2(3) . . . . ?
Ga2 N2 C26 C25 6.9(4) . . . . ?
Ga2' O2 C25 C24 -178.6(4) . . . . ?
Ga2' O2 C25 C26 -12.5(8) . . . . ?
Ga2' N2 C18 C19 -171.4(4) . . . . ?
Ga2' N2 C26 C21 173.2(3) . . . . ?
Ga2' N2 C26 C25 -7.7(4) . . . . ?
O1 C8 C9 N1 1.2(4) . . . . ?
O1 C8 C9 C4 -179.8(2) . . . . ?
O2 C25 C26 N2 14.6(8) . . . . ?
O2 C25 C26 C21 -166.3(6) . . . . ?
O2' C25 C26 N2 -11.1(7) . . . . ?
O2' C25 C26 C21 168.0(6) . . . . ?
N1 C1 C2 C3 -1.2(5) . . . . ?
N2 Ga2 O2' C25 -4.9(6) . . . . ?
N2 C18 C19 C20 1.0(6) . . . . ?
C1 N1 C9 C4 2.0(4) . . . . ?
C1 N1 C9 C8 -178.9(3) . . . . ?
C1 C2 C3 C4 1.4(5) . . . . ?
C2 C3 C4 C5 179.4(3) . . . . ?
C2 C3 C4 C9 0.0(4) . . . . ?
C3 C4 C5 C6 -179.2(3) . . . . ?
C3 C4 C9 N1 -1.7(4) . . . . ?
C3 C4 C9 C8 179.3(3) . . . . ?
C4 C5 C6 C7 -0.1(5) . . . . ?
C5 C4 C9 N1 178.8(3) . . . . ?
C5 C4 C9 C8 -0.2(4) . . . . ?
C5 C6 C7 C8 0.1(6) . . . . ?
C6 C7 C8 O1 179.8(3) . . . . ?
C6 C7 C8 C9 -0.1(5) . . . . ?
C7 C8 C9 N1 -178.9(3) . . . . ?
C7 C8 C9 C4 0.1(4) . . . . ?
C9 N1 C1 C2 -0.5(5) . . . . ?
C9 C4 C5 C6 0.2(4) . . . . ?
C18 N2 C26 C21 0.6(5) . . . . ?
C18 N2 C26 C25 179.8(4) . . . . ?
C18 C19 C20 C21 -0.6(6) . . . . ?
C19 C20 C21 C22 -179.5(4) . . . . ?
C19 C20 C21 C26 0.2(5) . . . . ?
C20 C21 C22 C23 178.6(3) . . . . ?
C20 C21 C26 N2 -0.2(5) . . . . ?
C20 C21 C26 C25 -179.3(3) . . . . ?
C21 C22 C23 C24 1.2(6) . . . . ?
C22 C21 C26 N2 179.5(3) . . . . ?
C22 C21 C26 C25 0.4(5) . . . . ?
C22 C23 C24 C25 -0.7(6) . . . . ?
C23 C24 C25 O2 166.8(7) . . . . ?
C23 C24 C25 O2' -165.9(7) . . . . ?
C23 C24 C25 C26 0.0(6) . . . . ?
C24 C25 C26 N2 -179.0(4) . . . . ?
C24 C25 C26 C21 0.1(6) . . . . ?
C26 N2 C18 C19 -1.1(6) . . . . ?
C26 C21 C22 C23 -1.1(5) . . . . ?
C27 Ga2 O2' C25 -116.5(7) . . . . ?
C31 Ga2 O2' C25 95.9(9) . . . . ?
